data_4342188
loop_
_publ_author_name
'Reger, Daniel L.'
'Pascui, Andrea E.'
'Smith, Mark D.'
'Jezierska, Julia'
'Ozarowski, Andrew'

_publ_section_title
;
 Syntheses, Structural, Magnetic, and Electron Paramagnetic Resonance
 Studies of Monobridged Cyanide and Azide Dinuclear Copper(II) Complexes:
 Antiferromagnetic Superexchange Interactions.
;
_journal_issue 4
_journal_name_full 'Inorganic chemistry'
_journal_page_first 1487
_journal_page_last 1500
_journal_paper_doi 10.1021/ic502485p
_journal_volume 54
_journal_year 2015
_chemical_formula_moiety 'C57 H68 Cu2 N17, 2(C2 H3 N), 3(Cl O4)'
_chemical_formula_sum 'C61 H74 Cl3 Cu2 N19 O12'
_chemical_formula_weight 1498.82
_chemical_name_systematic
;
 ?
;
_space_group_IT_number 15
_symmetry_cell_setting monoclinic
_symmetry_space_group_name_Hall '-C 2yc'
_symmetry_space_group_name_H-M 'C 1 2/c 1'
_atom_sites_solution_hydrogens geom
_atom_sites_solution_primary direct
_atom_sites_solution_secondary difmap
_audit_creation_method SHELXL-97
_cell_angle_alpha 90.00
_cell_angle_beta 103.733(6)
_cell_angle_gamma 90.00
_cell_formula_units_Z 4
_cell_length_a 23.910(7)
_cell_length_b 12.374(4)
_cell_length_c 23.705(7)
_cell_measurement_reflns_used 5614
_cell_measurement_temperature 100(2)
_cell_measurement_theta_max 26.640
_cell_measurement_theta_min 2.423
_cell_volume 6813(4)
_computing_cell_refinement 'SAINT-Plus Version 6.45 (Bruker, 2001)'
_computing_data_collection 'SMART Version 5.625 (Bruker, 2001)'
_computing_data_reduction 'SAINT-Plus Version 6.45 (Bruker, 2001)'
_computing_molecular_graphics various
_computing_publication_material 'SHELXTL Version 6.14 (Bruker, 2000)'
_computing_structure_refinement 'SHELXL-97 (Sheldrick, 1997)'
_computing_structure_solution 'SHELXS-97 (Sheldrick, 1990)'
_diffrn_ambient_temperature 100(2)
_diffrn_measured_fraction_theta_full 0.996
_diffrn_measured_fraction_theta_max 0.996
_diffrn_measurement_device_type 'Bruker SMART APEX CCD diffractometer'
_diffrn_measurement_method 'omega and phi scans'
_diffrn_radiation_monochromator graphite
_diffrn_radiation_source 'fine-focus sealed tube'
_diffrn_radiation_type MoK\a
_diffrn_radiation_wavelength 0.71073
_diffrn_reflns_av_R_equivalents 0.0432
_diffrn_reflns_av_sigmaI/netI 0.0297
_diffrn_reflns_limit_h_max 30
_diffrn_reflns_limit_h_min -30
_diffrn_reflns_limit_k_max 15
_diffrn_reflns_limit_k_min -15
_diffrn_reflns_limit_l_max 30
_diffrn_reflns_limit_l_min -30
_diffrn_reflns_number 43627
_diffrn_reflns_theta_full 27.25
_diffrn_reflns_theta_max 27.25
_diffrn_reflns_theta_min 1.75
_exptl_absorpt_coefficient_mu 0.816
_exptl_absorpt_correction_T_max 1.0000
_exptl_absorpt_correction_T_min 0.8191
_exptl_absorpt_correction_type multi-scan
_exptl_absorpt_process_details 'SADABS Version 2.05 (Bruker, 2001)'
_exptl_crystal_colour blue-green
_exptl_crystal_density_diffrn 1.461
_exptl_crystal_density_method 'not measured'
_exptl_crystal_description plate
_exptl_crystal_F_000 3112
_exptl_crystal_size_max 0.48
_exptl_crystal_size_mid 0.40
_exptl_crystal_size_min 0.22
_refine_diff_density_max 0.789
_refine_diff_density_min -0.392
_refine_diff_density_rms 0.074
_refine_ls_extinction_method none
_refine_ls_goodness_of_fit_ref 1.038
_refine_ls_hydrogen_treatment constr
_refine_ls_matrix_type full
_refine_ls_number_parameters 460
_refine_ls_number_reflns 7599
_refine_ls_number_restraints 30
_refine_ls_restrained_S_all 1.048
_refine_ls_R_factor_all 0.0460
_refine_ls_R_factor_gt 0.0376
_refine_ls_shift/su_max 0.002
_refine_ls_shift/su_mean 0.000
_refine_ls_structure_factor_coef Fsqd
_refine_ls_weighting_details 'calc w=1/[\s^2^(Fo^2^)+(0.0507P)^2^+11.2220P] where P=(Fo^2^+2Fc^2^)/3'
_refine_ls_weighting_scheme calc
_refine_ls_wR_factor_gt 0.0944
_refine_ls_wR_factor_ref 0.0994
_reflns_number_gt 6492
_reflns_number_total 7599
_reflns_threshold_expression >2sigma(I)
_cod_data_source_file ic502485p_si_001.cif
_cod_data_source_block 3
_cod_depositor_comments
;
The following automatic conversions were performed:

'_symmetry_cell_setting' value 'Monoclinic' changed to 'monoclinic'
according to
/usr/data/users/saulius/crontab/automatic-downloads/rss-feeds/ACS/lib/dictionaries/cif_core.dic
dictionary named 'cif_core.dic' version 2.4.2 from 2011-04-26.

Automatic conversion script
Id: cif_fix_values 3008 2015-01-20 13:52:24Z robertas 

 Adding full bibliography for 4342186--4342190.cif.
;
_cod_original_sg_symbol_H-M 'C 2/c'
_cod_database_code 4342188

loop_
_symmetry_equiv_pos_as_xyz
'x, y, z'
'-x, y, -z+1/2'
'x+1/2, y+1/2, z'
'-x+1/2, y+1/2, -z+1/2'
'-x, -y, -z'
'x, -y, z-1/2'
'-x+1/2, -y+1/2, -z'
'x+1/2, -y+1/2, z-1/2'

loop_
_atom_site_label
_atom_site_type_symbol
_atom_site_fract_x
_atom_site_fract_y
_atom_site_fract_z
_atom_site_U_iso_or_equiv
_atom_site_adp_type
_atom_site_occupancy
_atom_site_symmetry_multiplicity
_atom_site_calc_flag
_atom_site_refinement_flags
_atom_site_disorder_group
Cu1 Cu 0.510503(10) 0.647964(18) 0.574342(10) 0.01329(8) Uani 1 1 d . .
N1 N 0.50439(8) 0.53159(16) 0.51785(9) 0.0216(4) Uani 0.50 1 d P .
C1 C 0.50439(8) 0.53159(16) 0.51785(9) 0.0216(4) Uani 0.50 1 d P .
N11 N 0.45817(7) 0.76452(13) 0.59424(7) 0.0165(3) Uani 1 1 d . .
N12 N 0.40329(7) 0.74117(13) 0.59944(7) 0.0145(3) Uani 1 1 d . .
N21 N 0.47535(7) 0.54458(13) 0.62315(7) 0.0142(3) Uani 1 1 d . .
N22 N 0.42057(7) 0.55850(13) 0.63044(7) 0.0133(3) Uani 1 1 d . .
N31 N 0.40932(7) 0.32431(13) 0.36534(7) 0.0156(3) Uani 1 1 d . .
N32 N 0.35988(7) 0.30610(13) 0.38394(7) 0.0143(3) Uani 1 1 d . .
N41 N 0.45704(7) 0.26076(13) 0.48191(7) 0.0151(3) Uani 1 1 d . .
N42 N 0.40041(7) 0.26575(13) 0.48473(7) 0.0142(3) Uani 1 1 d . .
C2 C 0.38124(8) 0.63102(15) 0.59159(8) 0.0137(4) Uani 1 1 d . .
H2 H 0.3443 0.6304 0.6044 0.016 Uiso 1 1 calc R .
C3 C 0.35708(8) 0.32764(15) 0.44348(8) 0.0133(4) Uani 1 1 d . .
H3 H 0.3190 0.2988 0.4471 0.016 Uiso 1 1 calc R .
C4 C 0.36696(8) 0.59270(15) 0.52838(8) 0.0134(4) Uani 1 1 d . .
C5 C 0.34203(8) 0.66508(16) 0.48457(9) 0.0160(4) Uani 1 1 d . .
H5 H 0.3362 0.7384 0.4937 0.019 Uiso 1 1 calc R .
C6 C 0.32570(8) 0.62916(16) 0.42727(9) 0.0164(4) Uani 1 1 d . .
H6 H 0.3098 0.6789 0.3972 0.020 Uiso 1 1 calc R .
C7 C 0.33238(8) 0.52150(16) 0.41375(8) 0.0155(4) Uani 1 1 d . .
H7 H 0.3207 0.4976 0.3746 0.019 Uiso 1 1 calc R .
C8 C 0.35627(8) 0.44853(15) 0.45765(8) 0.0131(4) Uani 1 1 d . .
C9 C 0.37364(8) 0.48425(15) 0.51501(8) 0.0135(4) Uani 1 1 d . .
H9 H 0.3900 0.4347 0.5450 0.016 Uiso 1 1 calc R .
C11 C 0.37875(9) 0.82862(16) 0.61894(9) 0.0168(4) Uani 1 1 d . .
C12 C 0.41864(9) 0.91007(16) 0.62644(9) 0.0203(4) Uani 1 1 d . .
H12 H 0.4142 0.9812 0.6398 0.024 Uiso 1 1 calc R .
C13 C 0.46727(9) 0.86803(16) 0.61058(9) 0.0189(4) Uani 1 1 d . .
C14 C 0.31832(9) 0.82857(18) 0.62539(10) 0.0227(4) Uani 1 1 d . .
H14A H 0.2918 0.8244 0.5869 0.034 Uiso 1 1 calc R .
H14B H 0.3110 0.8952 0.6448 0.034 Uiso 1 1 calc R .
H14C H 0.3123 0.7661 0.6487 0.034 Uiso 1 1 calc R .
C15 C 0.52216(10) 0.92506(17) 0.61035(11) 0.0280(5) Uani 1 1 d . .
H15A H 0.5541 0.8734 0.6190 0.042 Uiso 1 1 calc R .
H15B H 0.5289 0.9821 0.6399 0.042 Uiso 1 1 calc R .
H15C H 0.5196 0.9572 0.5720 0.042 Uiso 1 1 calc R .
C21 C 0.40651(9) 0.47894(16) 0.66433(8) 0.0165(4) Uani 1 1 d . .
C22 C 0.45384(9) 0.41249(16) 0.67966(9) 0.0181(4) Uani 1 1 d . .
H22 H 0.4574 0.3497 0.7033 0.022 Uiso 1 1 calc R .
C23 C 0.49582(9) 0.45589(16) 0.65346(8) 0.0176(4) Uani 1 1 d . .
C24 C 0.34974(9) 0.47378(18) 0.68007(9) 0.0227(4) Uani 1 1 d . .
H24A H 0.3440 0.5399 0.7007 0.034 Uiso 1 1 calc R .
H24B H 0.3490 0.4111 0.7052 0.034 Uiso 1 1 calc R .
H24C H 0.3189 0.4669 0.6447 0.034 Uiso 1 1 calc R .
C25 C 0.55513(9) 0.41451(18) 0.65675(10) 0.0239(5) Uani 1 1 d . .
H25A H 0.5634 0.4186 0.6183 0.036 Uiso 1 1 calc R .
H25B H 0.5579 0.3392 0.6699 0.036 Uiso 1 1 calc R .
H25C H 0.5831 0.4585 0.6842 0.036 Uiso 1 1 calc R .
C31 C 0.31620(9) 0.27141(16) 0.33999(9) 0.0173(4) Uani 1 1 d . .
C32 C 0.33818(9) 0.26487(18) 0.29163(9) 0.0211(4) Uani 1 1 d . .
H32 H 0.3182 0.2427 0.2538 0.025 Uiso 1 1 calc R .
C33 C 0.39590(9) 0.29732(17) 0.30906(9) 0.0187(4) Uani 1 1 d . .
C34 C 0.25663(9) 0.25172(19) 0.34697(9) 0.0228(4) Uani 1 1 d . .
H34A H 0.2580 0.2005 0.3788 0.034 Uiso 1 1 calc R .
H34B H 0.2330 0.2217 0.3109 0.034 Uiso 1 1 calc R .
H34C H 0.2398 0.3201 0.3558 0.034 Uiso 1 1 calc R .
C35 C 0.43989(9) 0.2993(2) 0.27341(9) 0.0246(5) Uani 1 1 d . .
H35A H 0.4486 0.3744 0.2654 0.037 Uiso 1 1 calc R .
H35B H 0.4248 0.2613 0.2367 0.037 Uiso 1 1 calc R .
H35C H 0.4751 0.2635 0.2948 0.037 Uiso 1 1 calc R .
C41 C 0.39262(9) 0.21855(16) 0.53426(9) 0.0171(4) Uani 1 1 d . .
C42 C 0.44570(9) 0.18158(17) 0.56386(9) 0.0206(4) Uani 1 1 d . .
H42 H 0.4544 0.1449 0.6001 0.025 Uiso 1 1 calc R .
C43 C 0.48441(9) 0.20843(16) 0.53023(9) 0.0195(4) Uani 1 1 d . .
C44 C 0.33605(9) 0.21402(17) 0.55037(9) 0.0218(4) Uani 1 1 d . .
H44A H 0.3199 0.2870 0.5492 0.033 Uiso 1 1 calc R .
H44B H 0.3415 0.1844 0.5897 0.033 Uiso 1 1 calc R .
H44C H 0.3096 0.1676 0.5228 0.033 Uiso 1 1 calc R .
C45 C 0.54753(10) 0.1861(2) 0.54340(11) 0.0299(5) Uani 1 1 d . .
H45A H 0.5550 0.1259 0.5193 0.045 Uiso 1 1 calc R .
H45B H 0.5611 0.1670 0.5845 0.045 Uiso 1 1 calc R .
H45C H 0.5679 0.2506 0.5350 0.045 Uiso 1 1 calc R .
Cl1 Cl 0.20605(2) 0.52185(4) 0.55647(2) 0.02307(12) Uani 1 1 d D .
O11 O 0.23062(8) 0.61035(14) 0.59402(8) 0.0397(4) Uani 1 1 d D .
O12 O 0.25181(7) 0.44989(14) 0.55038(7) 0.0322(4) Uani 1 1 d D .
O13 O 0.17654(9) 0.56192(15) 0.50072(8) 0.0435(5) Uani 1 1 d D .
O14 O 0.16638(8) 0.46248(16) 0.58155(9) 0.0417(5) Uani 1 1 d D .
Cl2A Cl 0.5403(5) 0.1153(7) 0.7588(4) 0.0213(3) Uiso 0.0573(15) 1 d PD 1
O21A O 0.5989(7) 0.1396(19) 0.7906(10) 0.0307(9) Uiso 0.0573(15) 1 d PD 1
O22A O 0.5053(12) 0.155(2) 0.7962(12) 0.0557(15) Uiso 0.0573(15) 1 d PD 1
O23A O 0.5352(12) 0.0015(10) 0.7480(11) 0.0290(9) Uiso 0.0573(15) 1 d PD 1
O24A O 0.5317(14) 0.165(2) 0.7035(8) 0.0410(12) Uiso 0.0573(15) 1 d PD 1
Cl2B Cl 0.51254(6) 0.11508(8) 0.75419(6) 0.0213(3) Uiso 0.4427(15) 1 d PD 2
O21B O 0.56751(17) 0.1380(3) 0.79344(16) 0.0307(9) Uiso 0.4427(15) 1 d PD 2
O22B O 0.4684(2) 0.1720(4) 0.7754(3) 0.0557(15) Uiso 0.4427(15) 1 d PD 2
O23B O 0.5081(2) 0.0011(2) 0.7475(3) 0.0290(9) Uiso 0.4427(15) 1 d PD 2
O24B O 0.5151(2) 0.1538(4) 0.6985(2) 0.0410(12) Uiso 0.4427(15) 1 d PD 2
N51 N 0.75136(14) -0.0343(3) 0.76850(12) 0.0583(8) Uani 1 1 d . .
C51 C 0.71289(15) 0.0132(3) 0.74182(13) 0.0519(9) Uani 1 1 d . .
C52 C 0.66419(18) 0.0743(5) 0.70821(17) 0.0886(15) Uani 1 1 d . .
H52A H 0.6324 0.0716 0.7277 0.133 Uiso 1 1 calc R .
H52B H 0.6517 0.0427 0.6693 0.133 Uiso 1 1 calc R .
H52C H 0.6757 0.1496 0.7049 0.133 Uiso 1 1 calc R .

loop_
_atom_site_aniso_label
_atom_site_aniso_U_11
_atom_site_aniso_U_22
_atom_site_aniso_U_33
_atom_site_aniso_U_23
_atom_site_aniso_U_13
_atom_site_aniso_U_12
Cu1 0.01276(13) 0.01273(12) 0.01560(13) 0.00088(8) 0.00576(9) -0.00054(8)
N1 0.0218(10) 0.0215(9) 0.0266(10) 0.0008(7) 0.0155(8) -0.0049(8)
C1 0.0218(10) 0.0215(9) 0.0266(10) 0.0008(7) 0.0155(8) -0.0049(8)
N11 0.0130(8) 0.0156(8) 0.0225(9) 0.0000(7) 0.0073(7) -0.0012(6)
N12 0.0121(8) 0.0153(8) 0.0171(8) -0.0009(6) 0.0053(6) -0.0003(6)
N21 0.0115(8) 0.0164(8) 0.0155(8) 0.0003(6) 0.0052(6) 0.0006(6)
N22 0.0124(8) 0.0146(8) 0.0137(8) -0.0002(6) 0.0046(6) -0.0005(6)
N31 0.0134(8) 0.0197(8) 0.0155(8) -0.0001(6) 0.0071(6) -0.0011(6)
N32 0.0118(8) 0.0169(8) 0.0155(8) -0.0013(6) 0.0060(6) -0.0014(6)
N41 0.0115(8) 0.0153(8) 0.0196(8) 0.0018(6) 0.0057(6) -0.0005(6)
N42 0.0141(8) 0.0132(7) 0.0169(8) 0.0000(6) 0.0068(6) 0.0001(6)
C2 0.0112(9) 0.0138(9) 0.0165(9) 0.0009(7) 0.0042(7) 0.0000(7)
C3 0.0118(9) 0.0163(9) 0.0128(9) -0.0007(7) 0.0050(7) -0.0005(7)
C4 0.0098(8) 0.0158(9) 0.0155(9) -0.0010(7) 0.0049(7) -0.0016(7)
C5 0.0116(9) 0.0152(9) 0.0218(10) 0.0017(7) 0.0054(8) 0.0015(7)
C6 0.0120(9) 0.0192(9) 0.0179(10) 0.0051(8) 0.0033(7) 0.0033(7)
C7 0.0114(9) 0.0213(10) 0.0138(9) 0.0001(7) 0.0031(7) 0.0002(7)
C8 0.0086(8) 0.0146(9) 0.0179(9) -0.0003(7) 0.0065(7) 0.0002(7)
C9 0.0108(9) 0.0152(9) 0.0151(9) 0.0020(7) 0.0047(7) 0.0000(7)
C11 0.0184(10) 0.0161(9) 0.0159(9) -0.0017(7) 0.0044(8) 0.0025(7)
C12 0.0217(10) 0.0148(9) 0.0248(11) -0.0022(8) 0.0062(8) 0.0010(8)
C13 0.0185(10) 0.0133(9) 0.0247(11) -0.0004(8) 0.0047(8) -0.0013(7)
C14 0.0190(11) 0.0237(11) 0.0278(11) -0.0045(9) 0.0105(9) 0.0032(8)
C15 0.0232(11) 0.0160(10) 0.0476(15) -0.0063(9) 0.0140(10) -0.0045(8)
C21 0.0178(10) 0.0196(10) 0.0119(9) -0.0002(7) 0.0030(7) -0.0048(8)
C22 0.0194(10) 0.0171(9) 0.0171(9) 0.0035(8) 0.0028(8) -0.0021(8)
C23 0.0184(10) 0.0177(9) 0.0165(10) 0.0013(7) 0.0036(8) 0.0008(8)
C24 0.0172(10) 0.0293(11) 0.0223(11) 0.0058(9) 0.0063(8) -0.0051(8)
C25 0.0205(11) 0.0229(10) 0.0295(12) 0.0082(9) 0.0081(9) 0.0066(8)
C31 0.0166(10) 0.0182(9) 0.0165(9) 0.0002(7) 0.0027(8) -0.0022(7)
C32 0.0200(10) 0.0276(11) 0.0158(10) -0.0022(8) 0.0042(8) -0.0045(8)
C33 0.0195(10) 0.0208(10) 0.0170(10) -0.0004(8) 0.0068(8) -0.0009(8)
C34 0.0158(10) 0.0313(12) 0.0214(10) 0.0006(9) 0.0046(8) -0.0056(8)
C35 0.0225(11) 0.0371(13) 0.0170(10) -0.0023(9) 0.0102(8) -0.0027(9)
C41 0.0225(10) 0.0140(9) 0.0175(10) 0.0011(7) 0.0099(8) -0.0007(7)
C42 0.0230(11) 0.0184(10) 0.0214(10) 0.0074(8) 0.0070(8) 0.0007(8)
C43 0.0176(10) 0.0182(10) 0.0221(10) 0.0046(8) 0.0039(8) -0.0001(8)
C44 0.0237(11) 0.0219(10) 0.0236(11) 0.0055(8) 0.0135(9) 0.0021(8)
C45 0.0184(11) 0.0376(13) 0.0338(13) 0.0173(10) 0.0064(9) 0.0020(9)
Cl1 0.0224(3) 0.0185(2) 0.0258(3) 0.00057(19) 0.0007(2) 0.00178(19)
O11 0.0448(11) 0.0256(9) 0.0425(11) -0.0101(8) -0.0023(8) -0.0030(8)
O12 0.0254(9) 0.0343(9) 0.0364(9) -0.0016(7) 0.0061(7) 0.0084(7)
O13 0.0574(13) 0.0312(10) 0.0318(10) 0.0044(8) -0.0097(9) 0.0111(9)
O14 0.0333(10) 0.0439(11) 0.0526(12) -0.0007(9) 0.0196(9) -0.0055(8)
N51 0.0570(18) 0.082(2) 0.0362(14) -0.0086(14) 0.0116(13) -0.0317(16)
C51 0.051(2) 0.078(2) 0.0318(15) -0.0206(15) 0.0178(14) -0.0286(18)
C52 0.065(3) 0.147(5) 0.053(2) -0.027(3) 0.013(2) 0.020(3)

loop_
_atom_type_symbol
_atom_type_description
_atom_type_scat_dispersion_real
_atom_type_scat_dispersion_imag
_atom_type_scat_source
C C 0.0033 0.0016 'International Tables Vol C Tables 4.2.6.8 and 6.1.1.4'
H H 0.0000 0.0000 'International Tables Vol C Tables 4.2.6.8 and 6.1.1.4'
N N 0.0061 0.0033 'International Tables Vol C Tables 4.2.6.8 and 6.1.1.4'
O O 0.0106 0.0060 'International Tables Vol C Tables 4.2.6.8 and 6.1.1.4'
Cl Cl 0.1484 0.1585 'International Tables Vol C Tables 4.2.6.8 and 6.1.1.4'
Cu Cu 0.3201 1.2651 'International Tables Vol C Tables 4.2.6.8 and 6.1.1.4'

loop_
_geom_angle_atom_site_label_1
_geom_angle_atom_site_label_2
_geom_angle_atom_site_label_3
_geom_angle
_geom_angle_site_symmetry_1
_geom_angle_site_symmetry_3
N1 Cu1 N21 87.28(7) . .
N1 Cu1 N41 86.44(8) . 5_666
N21 Cu1 N41 173.56(7) . 5_666
N1 Cu1 N11 137.11(8) . .
N21 Cu1 N11 87.38(7) . .
N41 Cu1 N11 96.28(7) 5_666 .
N1 Cu1 N31 119.29(8) . 5_666
N21 Cu1 N31 98.44(7) . 5_666
N41 Cu1 N31 85.88(7) 5_666 5_666
N11 Cu1 N31 103.59(7) . 5_666
C1 N1 Cu1 173.0(3) 5_666 .
N1 N1 Cu1 173.0(3) 5_666 .
C13 N11 N12 105.50(16) . .
C13 N11 Cu1 132.60(14) . .
N12 N11 Cu1 121.52(12) . .
C11 N12 N11 111.09(16) . .
C11 N12 C2 127.88(16) . .
N11 N12 C2 120.54(15) . .
C23 N21 N22 105.88(15) . .
C23 N21 Cu1 132.25(14) . .
N22 N21 Cu1 121.87(12) . .
C21 N22 N21 111.11(16) . .
C21 N22 C2 127.21(16) . .
N21 N22 C2 119.31(15) . .
C33 N31 N32 104.94(16) . .
C33 N31 Cu1 132.39(13) . 5_666
N32 N31 Cu1 121.09(12) . 5_666
C31 N32 N31 111.65(16) . .
C31 N32 C3 126.78(16) . .
N31 N32 C3 121.52(15) . .
C43 N41 N42 105.47(16) . .
C43 N41 Cu1 129.91(14) . 5_666
N42 N41 Cu1 122.72(12) . 5_666
C41 N42 N41 111.14(16) . .
C41 N42 C3 125.51(16) . .
N41 N42 C3 122.81(15) . .
N12 C2 N22 109.60(15) . .
N12 C2 C4 113.86(15) . .
N22 C2 C4 112.83(15) . .
N12 C2 H2 106.7 . .
N22 C2 H2 106.7 . .
C4 C2 H2 106.7 . .
N32 C3 N42 111.40(15) . .
N32 C3 C8 113.41(15) . .
N42 C3 C8 114.09(15) . .
N32 C3 H3 105.7 . .
N42 C3 H3 105.7 . .
C8 C3 H3 105.7 . .
C5 C4 C9 120.01(18) . .
C5 C4 C2 119.13(17) . .
C9 C4 C2 120.58(17) . .
C4 C5 C6 119.50(18) . .
C4 C5 H5 120.2 . .
C6 C5 H5 120.2 . .
C7 C6 C5 120.66(18) . .
C7 C6 H6 119.7 . .
C5 C6 H6 119.7 . .
C6 C7 C8 119.91(18) . .
C6 C7 H7 120.0 . .
C8 C7 H7 120.0 . .
C7 C8 C9 119.77(18) . .
C7 C8 C3 119.50(17) . .
C9 C8 C3 120.38(17) . .
C8 C9 C4 120.11(17) . .
C8 C9 H9 119.9 . .
C4 C9 H9 119.9 . .
N12 C11 C12 106.60(18) . .
N12 C11 C14 122.75(18) . .
C12 C11 C14 130.53(19) . .
C11 C12 C13 106.74(18) . .
C11 C12 H12 126.6 . .
C13 C12 H12 126.6 . .
N11 C13 C12 110.08(18) . .
N11 C13 C15 122.25(19) . .
C12 C13 C15 127.68(19) . .
C11 C14 H14A 109.5 . .
C11 C14 H14B 109.5 . .
H14A C14 H14B 109.5 . .
C11 C14 H14C 109.5 . .
H14A C14 H14C 109.5 . .
H14B C14 H14C 109.5 . .
C13 C15 H15A 109.5 . .
C13 C15 H15B 109.5 . .
H15A C15 H15B 109.5 . .
C13 C15 H15C 109.5 . .
H15A C15 H15C 109.5 . .
H15B C15 H15C 109.5 . .
N22 C21 C22 106.56(17) . .
N22 C21 C24 123.02(18) . .
C22 C21 C24 130.41(19) . .
C21 C22 C23 106.47(18) . .
C21 C22 H22 126.8 . .
C23 C22 H22 126.8 . .
N21 C23 C22 109.98(18) . .
N21 C23 C25 122.08(18) . .
C22 C23 C25 127.95(18) . .
C21 C24 H24A 109.5 . .
C21 C24 H24B 109.5 . .
H24A C24 H24B 109.5 . .
C21 C24 H24C 109.5 . .
H24A C24 H24C 109.5 . .
H24B C24 H24C 109.5 . .
C23 C25 H25A 109.5 . .
C23 C25 H25B 109.5 . .
H25A C25 H25B 109.5 . .
C23 C25 H25C 109.5 . .
H25A C25 H25C 109.5 . .
H25B C25 H25C 109.5 . .
N32 C31 C32 106.39(18) . .
N32 C31 C34 123.16(18) . .
C32 C31 C34 130.38(19) . .
C31 C32 C33 106.40(18) . .
C31 C32 H32 126.8 . .
C33 C32 H32 126.8 . .
N31 C33 C32 110.59(18) . .
N31 C33 C35 121.60(18) . .
C32 C33 C35 127.76(19) . .
C31 C34 H34A 109.5 . .
C31 C34 H34B 109.5 . .
H34A C34 H34B 109.5 . .
C31 C34 H34C 109.5 . .
H34A C34 H34C 109.5 . .
H34B C34 H34C 109.5 . .
C33 C35 H35A 109.5 . .
C33 C35 H35B 109.5 . .
H35A C35 H35B 109.5 . .
C33 C35 H35C 109.5 . .
H35A C35 H35C 109.5 . .
H35B C35 H35C 109.5 . .
N42 C41 C42 106.49(17) . .
N42 C41 C44 123.67(18) . .
C42 C41 C44 129.83(19) . .
C41 C42 C43 106.61(18) . .
C41 C42 H42 126.7 . .
C43 C42 H42 126.7 . .
N41 C43 C42 110.28(18) . .
N41 C43 C45 122.11(18) . .
C42 C43 C45 127.61(19) . .
C41 C44 H44A 109.5 . .
C41 C44 H44B 109.5 . .
H44A C44 H44B 109.5 . .
C41 C44 H44C 109.5 . .
H44A C44 H44C 109.5 . .
H44B C44 H44C 109.5 . .
C43 C45 H45A 109.5 . .
C43 C45 H45B 109.5 . .
H45A C45 H45B 109.5 . .
C43 C45 H45C 109.5 . .
H45A C45 H45C 109.5 . .
H45B C45 H45C 109.5 . .
O13 Cl1 O14 109.30(13) . .
O13 Cl1 O12 109.91(11) . .
O14 Cl1 O12 108.45(11) . .
O13 Cl1 O11 110.21(11) . .
O14 Cl1 O11 110.16(12) . .
O12 Cl1 O11 108.79(11) . .
O24A Cl2A O23A 106.0(11) . .
O24A Cl2A O22A 116.3(12) . .
O23A Cl2A O22A 113.9(11) . .
O24A Cl2A O21A 107.4(11) . .
O23A Cl2A O21A 109.0(11) . .
O22A Cl2A O21A 103.9(11) . .
O24B Cl2B O23B 104.5(3) . .
O24B Cl2B O21B 107.4(3) . .
O23B Cl2B O21B 107.4(3) . .
O24B Cl2B O22B 110.7(3) . .
O23B Cl2B O22B 118.5(3) . .
O21B Cl2B O22B 107.8(3) . .
N51 C51 C52 179.5(4) . .
C51 C52 H52A 109.5 . .
C51 C52 H52B 109.5 . .
H52A C52 H52B 109.5 . .
C51 C52 H52C 109.5 . .
H52A C52 H52C 109.5 . .
H52B C52 H52C 109.5 . .

loop_
_geom_bond_atom_site_label_1
_geom_bond_atom_site_label_2
_geom_bond_distance
_geom_bond_site_symmetry_2
Cu1 N1 1.948(2) .
Cu1 N21 2.0355(16) .
Cu1 N41 2.0365(17) 5_666
Cu1 N11 2.0368(17) .
Cu1 N31 2.1297(17) 5_666
N1 C1 1.134(4) 5_666
N1 N1 1.134(4) 5_666
N11 C13 1.341(3) .
N11 N12 1.377(2) .
N12 C11 1.363(2) .
N12 C2 1.457(2) .
N21 C23 1.339(3) .
N21 N22 1.372(2) .
N22 C21 1.362(2) .
N22 C2 1.458(2) .
N31 C33 1.338(3) .
N31 N32 1.375(2) .
N31 Cu1 2.1297(17) 5_666
N32 C31 1.358(3) .
N32 C3 1.453(2) .
N41 C43 1.343(3) .
N41 N42 1.373(2) .
N41 Cu1 2.0365(16) 5_666
N42 C41 1.363(2) .
N42 C3 1.461(2) .
C2 C4 1.531(3) .
C2 H2 1.0000 .
C3 C8 1.534(3) .
C3 H3 1.0000 .
C4 C5 1.394(3) .
C4 C9 1.397(3) .
C5 C6 1.394(3) .
C5 H5 0.9500 .
C6 C7 1.388(3) .
C6 H6 0.9500 .
C7 C8 1.394(3) .
C7 H7 0.9500 .
C8 C9 1.396(3) .
C9 H9 0.9500 .
C11 C12 1.370(3) .
C11 C14 1.489(3) .
C12 C13 1.404(3) .
C12 H12 0.9500 .
C13 C15 1.491(3) .
C14 H14A 0.9800 .
C14 H14B 0.9800 .
C14 H14C 0.9800 .
C15 H15A 0.9800 .
C15 H15B 0.9800 .
C15 H15C 0.9800 .
C21 C22 1.376(3) .
C21 C24 1.492(3) .
C22 C23 1.407(3) .
C22 H22 0.9500 .
C23 C25 1.492(3) .
C24 H24A 0.9800 .
C24 H24B 0.9800 .
C24 H24C 0.9800 .
C25 H25A 0.9800 .
C25 H25B 0.9800 .
C25 H25C 0.9800 .
C31 C32 1.372(3) .
C31 C34 1.492(3) .
C32 C33 1.402(3) .
C32 H32 0.9500 .
C33 C35 1.498(3) .
C34 H34A 0.9800 .
C34 H34B 0.9800 .
C34 H34C 0.9800 .
C35 H35A 0.9800 .
C35 H35B 0.9800 .
C35 H35C 0.9800 .
C41 C42 1.375(3) .
C41 C44 1.491(3) .
C42 C43 1.397(3) .
C42 H42 0.9500 .
C43 C45 1.493(3) .
C44 H44A 0.9800 .
C44 H44B 0.9800 .
C44 H44C 0.9800 .
C45 H45A 0.9800 .
C45 H45B 0.9800 .
C45 H45C 0.9800 .
Cl1 O13 1.4309(18) .
Cl1 O14 1.4355(19) .
Cl1 O12 1.4442(17) .
Cl1 O11 1.4451(17) .
Cl2A O24A 1.419(8) .
Cl2A O23A 1.432(8) .
Cl2A O22A 1.441(8) .
Cl2A O21A 1.456(8) .
Cl2A O22A 1.57(3) 2_656
Cl2A Cl2A 1.87(2) 2_656
O22A O24A 0.89(4) 2_656
O22A Cl2A 1.57(4) 2_656
O23A O23A 1.71(6) 2_656
O24A O22A 0.89(4) 2_656
Cl2B Cl2B 0.585(3) 2_656
Cl2B O22B 1.161(5) 2_656
Cl2B O24B 1.419(4) .
Cl2B O23B 1.421(3) .
Cl2B O21B 1.447(4) .
Cl2B O22B 1.455(5) .
Cl2B O23B 1.491(3) 2_656
Cl2B O24B 1.509(5) 2_656
Cl2B O21B 1.998(4) 2_656
O21B O22B 1.707(7) 2_656
O21B Cl2B 1.998(4) 2_656
O22B O24B 0.687(6) 2_656
O22B Cl2B 1.161(5) 2_656
O22B O21B 1.707(7) 2_656
O23B O23B 0.430(10) 2_656
O23B Cl2B 1.491(3) 2_656
O24B O22B 0.687(6) 2_656
O24B Cl2B 1.509(5) 2_656
N51 C51 1.147(5) .
C51 C52 1.456(6) .
C52 H52A 0.9800 .
C52 H52B 0.9800 .
C52 H52C 0.9800 .

loop_
_geom_torsion_atom_site_label_1
_geom_torsion_atom_site_label_2
_geom_torsion_atom_site_label_3
_geom_torsion_atom_site_label_4
_geom_torsion
_geom_torsion_site_symmetry_1
N1 Cu1 N11 C13 -141.00(18) .
N21 Cu1 N11 C13 135.9(2) .
N41 Cu1 N11 C13 -49.5(2) 5_666
N31 Cu1 N11 C13 37.8(2) 5_666
N1 Cu1 N11 N12 47.22(19) .
N21 Cu1 N11 N12 -35.94(14) .
N41 Cu1 N11 N12 138.75(14) 5_666
N31 Cu1 N11 N12 -133.99(14) 5_666
C13 N11 N12 C11 -0.2(2) .
Cu1 N11 N12 C11 173.49(13) .
C13 N11 N12 C2 -172.86(17) .
Cu1 N11 N12 C2 0.9(2) .
N1 Cu1 N21 C23 70.50(19) .
N11 Cu1 N21 C23 -152.08(18) .
N31 Cu1 N21 C23 -48.72(19) 5_666
N1 Cu1 N21 N22 -109.72(15) .
N11 Cu1 N21 N22 27.70(14) .
N31 Cu1 N21 N22 131.06(14) 5_666
C23 N21 N22 C21 -0.7(2) .
Cu1 N21 N22 C21 179.48(12) .
C23 N21 N22 C2 -164.44(16) .
Cu1 N21 N22 C2 15.7(2) .
C33 N31 N32 C31 -1.6(2) .
Cu1 N31 N32 C31 -169.00(13) 5_666
C33 N31 N32 C3 -179.17(17) .
Cu1 N31 N32 C3 13.5(2) 5_666
C43 N41 N42 C41 0.7(2) .
Cu1 N41 N42 C41 -164.97(13) 5_666
C43 N41 N42 C3 172.71(17) .
Cu1 N41 N42 C3 7.0(2) 5_666
C11 N12 C2 N22 -116.7(2) .
N11 N12 C2 N22 54.6(2) .
C11 N12 C2 C4 115.9(2) .
N11 N12 C2 C4 -72.8(2) .
C21 N22 C2 N12 134.96(19) .
N21 N22 C2 N12 -64.2(2) .
C21 N22 C2 C4 -97.0(2) .
N21 N22 C2 C4 63.8(2) .
C31 N32 C3 N42 124.6(2) .
N31 N32 C3 N42 -58.3(2) .
C31 N32 C3 C8 -105.1(2) .
N31 N32 C3 C8 72.1(2) .
C41 N42 C3 N32 -141.49(18) .
N41 N42 C3 N32 47.7(2) .
C41 N42 C3 C8 88.5(2) .
N41 N42 C3 C8 -82.3(2) .
N12 C2 C4 C5 -38.5(2) .
N22 C2 C4 C5 -164.26(16) .
N12 C2 C4 C9 147.55(17) .
N22 C2 C4 C9 21.8(2) .
C9 C4 C5 C6 -2.2(3) .
C2 C4 C5 C6 -176.15(17) .
C4 C5 C6 C7 2.0(3) .
C5 C6 C7 C8 -0.8(3) .
C6 C7 C8 C9 -0.3(3) .
C6 C7 C8 C3 172.94(17) .
N32 C3 C8 C7 29.3(2) .
N42 C3 C8 C7 158.27(16) .
N32 C3 C8 C9 -157.50(16) .
N42 C3 C8 C9 -28.5(2) .
C7 C8 C9 C4 0.2(3) .
C3 C8 C9 C4 -173.04(17) .
C5 C4 C9 C8 1.1(3) .
C2 C4 C9 C8 174.98(17) .
N11 N12 C11 C12 0.0(2) .
C2 N12 C11 C12 171.96(18) .
N11 N12 C11 C14 176.38(18) .
C2 N12 C11 C14 -11.7(3) .
N12 C11 C12 C13 0.2(2) .
C14 C11 C12 C13 -175.8(2) .
N12 N11 C13 C12 0.4(2) .
Cu1 N11 C13 C12 -172.37(15) .
N12 N11 C13 C15 -179.2(2) .
Cu1 N11 C13 C15 8.1(3) .
C11 C12 C13 N11 -0.4(2) .
C11 C12 C13 C15 179.2(2) .
N21 N22 C21 C22 0.5(2) .
C2 N22 C21 C22 162.68(17) .
N21 N22 C21 C24 179.47(17) .
C2 N22 C21 C24 -18.4(3) .
N22 C21 C22 C23 -0.1(2) .
C24 C21 C22 C23 -179.0(2) .
N22 N21 C23 C22 0.6(2) .
Cu1 N21 C23 C22 -179.61(14) .
N22 N21 C23 C25 -179.39(18) .
Cu1 N21 C23 C25 0.4(3) .
C21 C22 C23 N21 -0.3(2) .
C21 C22 C23 C25 179.7(2) .
N31 N32 C31 C32 1.2(2) .
C3 N32 C31 C32 178.54(18) .
N31 N32 C31 C34 -176.23(18) .
C3 N32 C31 C34 1.1(3) .
N32 C31 C32 C33 -0.2(2) .
C34 C31 C32 C33 176.9(2) .
N32 N31 C33 C32 1.5(2) .
Cu1 N31 C33 C32 166.77(15) 5_666
N32 N31 C33 C35 -176.15(19) .
Cu1 N31 C33 C35 -10.9(3) 5_666
C31 C32 C33 N31 -0.8(2) .
C31 C32 C33 C35 176.6(2) .
N41 N42 C41 C42 -0.4(2) .
C3 N42 C41 C42 -172.13(18) .
N41 N42 C41 C44 178.28(18) .
C3 N42 C41 C44 6.6(3) .
N42 C41 C42 C43 -0.1(2) .
C44 C41 C42 C43 -178.6(2) .
N42 N41 C43 C42 -0.8(2) .
Cu1 N41 C43 C42 163.52(14) 5_666
N42 N41 C43 C45 179.8(2) .
Cu1 N41 C43 C45 -15.9(3) 5_666
C41 C42 C43 N41 0.5(2) .
C41 C42 C43 C45 179.9(2) .
